data_9016392
loop_
_publ_author_name
'Zema, M.'
'Callegari, A. M.'
'Tarantino, S. C.'
'Gasparini, E.'
'Ghigna, P.'

_publ_section_title
;
 Thermal expansion of alunite up to dehydroxylation
 and collapse of the crystal structure
 Note: T = 400 C
;
_journal_name_full 'Mineralogical Magazine'
_journal_page_first 613
_journal_page_last 623
_journal_paper_doi 10.1180/minmag.2012.076.3.12
_journal_volume 76
_journal_year 2012
_chemical_compound_source Hungary
_chemical_formula_sum 'Al2.892 H6 K0.876 Na0.071 O14 S2'
_chemical_name_mineral Alunite
_space_group_IT_number 166
_symmetry_space_group_name_Hall '-R 3 2"'
_symmetry_space_group_name_H-M 'R -3 m :H'
_cell_angle_alpha 90
_cell_angle_beta 90
_cell_angle_gamma 120
_cell_formula_units_Z 3
_cell_length_a 6.9897
_cell_length_b 6.9897
_cell_length_c 17.574
_cell_volume 743.564
_database_code_amcsd 0018988
_exptl_crystal_density_diffrn 2.734
_cod_original_sg_symbol_H-M 'R -3 m'
_cod_original_formula_sum 'K.876 Na.071 Al2.892 S2 O14 H6'
_cod_database_code 9016392

loop_
_space_group_symop_operation_xyz
x,y,z
2/3+x,1/3+y,1/3+z
1/3+x,2/3+y,2/3+z
x,x-y,z
2/3+x,1/3+x-y,1/3+z
1/3+x,2/3+x-y,2/3+z
y,x,-z
2/3+y,1/3+x,1/3-z
1/3+y,2/3+x,2/3-z
-x+y,y,z
2/3-x+y,1/3+y,1/3+z
1/3-x+y,2/3+y,2/3+z
-x,-x+y,-z
2/3-x,1/3-x+y,1/3-z
1/3-x,2/3-x+y,2/3-z
-y,-x,z
2/3-y,1/3-x,1/3+z
1/3-y,2/3-x,2/3+z
x-y,-y,-z
2/3+x-y,1/3-y,1/3-z
1/3+x-y,2/3-y,2/3-z
y,-x+y,-z
2/3+y,1/3-x+y,1/3-z
1/3+y,2/3-x+y,2/3-z
-x+y,-x,z
2/3-x+y,1/3-x,1/3+z
1/3-x+y,2/3-x,2/3+z
-x,-y,-z
2/3-x,1/3-y,1/3-z
1/3-x,2/3-y,2/3-z
-y,x-y,z
2/3-y,1/3+x-y,1/3+z
1/3-y,2/3+x-y,2/3+z
x-y,x,-z
2/3+x-y,1/3+x,1/3-z
1/3+x-y,2/3+x,2/3-z

loop_
_atom_site_aniso_label
_atom_site_aniso_U_11
_atom_site_aniso_U_22
_atom_site_aniso_U_33
_atom_site_aniso_U_12
_atom_site_aniso_U_13
_atom_site_aniso_U_23
KA 0.03200 0.00000 0.02000 0.01600 0.00000 0.00000
NaA 0.03200 0.00000 0.02000 0.01600 0.00000 0.00000
Al 0.00800 0.01000 0.01700 0.00400 0.00000 0.00000
S 0.01400 0.00000 0.01500 0.00700 0.00000 0.00000
O1 0.02900 0.00000 0.01400 0.01500 0.00000 0.00000
O2 0.02400 0.02400 0.02000 0.01700 0.00100 0.00100
O3 0.01300 0.01300 0.02400 0.00500 0.00200 0.00200

loop_
_atom_site_label
_atom_site_fract_x
_atom_site_fract_y
_atom_site_fract_z
_atom_site_occupancy
_atom_site_U_iso_or_equiv
_atom_site_type_symbol
_atom_site_attached_hydrogens
KA 0.00000 0.00000 0.00000 0.87600 0.02800 K 0
NaA 0.00000 0.00000 0.00000 0.07100 0.02800 Na 0
Al 0.00000 0.50000 0.50000 0.96400 0.01200 Al 0
S 0.00000 0.00000 0.30142 1.00000 0.01400 S 0
O1 0.00000 0.00000 0.38341 1.00000 0.02400 O 0
O2 0.21866 -0.21866 -0.06115 1.00000 0.02100 O 0
O3 0.12616 -0.12616 0.14040 1.00000 0.01700 O 0
H 0.18380 -0.18380 0.11110 1.00000 0.04800 H 0

loop_
_cod_changelog_entry_id
_cod_changelog_entry_author
_cod_changelog_entry_date
_cod_changelog_entry_text
1
;cod-tools version 3.8.0
Id: cif_guess_AMCSD_atom_types 9581 2023-05-17 12:35:41Z saulius
;
2023-05-23T09:25:39+03:00
;Derived atom types and hydrogen counts
from atom names that follow the AMCSD naming convention
(Wat == water, O-H == hydroxyl).
;

loop_
_cod_related_entry_id
_cod_related_entry_database
_cod_related_entry_code
1 AMCSD 0018988
